data_7028442
loop_
_publ_author_name
'Ning, Wei-Hua'
'Chen, Xuan-Rong'
'Liu, Jian-Lan'
'Yang, Hao'
'Ren, Xiao-Ming'

_publ_section_title
;
 Two segregated columnar stack platinum-bis-dithiolene molecule solids
 showing spin-Peierls-type transition above room temperature.
;
_journal_issue 7
_journal_name_full 'Dalton transactions (Cambridge, England : 2003)'
_journal_page_first 2997
_journal_page_last 3004
_journal_paper_doi 10.1039/c3dt52757c
_journal_volume 43
_journal_year 2014
_chemical_formula_sum 'C21 H14 N5 Pt S4'
_chemical_formula_weight 659.70
_chemical_name_systematic
; 
 ? 
;
_space_group_IT_number 2
_symmetry_cell_setting triclinic
_symmetry_space_group_name_Hall '-P 1'
_symmetry_space_group_name_H-M 'P -1'
_atom_sites_solution_hydrogens geom
_atom_sites_solution_primary direct
_atom_sites_solution_secondary difmap
_audit_creation_method SHELXL-97
_cell_angle_alpha 88.500(4)
_cell_angle_beta 86.731(4)
_cell_angle_gamma 75.421(4)
_cell_formula_units_Z 4
_cell_length_a 7.3203(10)
_cell_length_b 12.2816(16)
_cell_length_c 26.904(4)
_cell_measurement_reflns_used 2229
_cell_measurement_temperature 296(2)
_cell_measurement_theta_max 23.2810
_cell_measurement_theta_min 3.1000
_cell_volume 2336.9(6)
_computing_cell_refinement 'Bruker SMART'
_computing_data_collection 'Bruker SMART'
_computing_data_reduction 'Bruker SAINT'
_computing_molecular_graphics 'Bruker SHELXTL'
_computing_publication_material 'Bruker SHELXTL'
_computing_structure_refinement 'SHELXL-97 (Sheldrick, 1997)'
_computing_structure_solution 'SHELXS-97 (Sheldrick, 1990)'
_diffrn_ambient_temperature 296(2)
_diffrn_measured_fraction_theta_full 0.997
_diffrn_measured_fraction_theta_max 0.997
_diffrn_measurement_device_type 'CCD area detector'
_diffrn_measurement_method 'phi and omega scans'
_diffrn_radiation_monochromator graphite
_diffrn_radiation_source 'fine-focus sealed tube'
_diffrn_radiation_type MoK\a
_diffrn_radiation_wavelength 0.71073
_diffrn_reflns_av_R_equivalents 0.0776
_diffrn_reflns_av_unetI/netI 0.0630
_diffrn_reflns_limit_h_max 8
_diffrn_reflns_limit_h_min -8
_diffrn_reflns_limit_k_max 14
_diffrn_reflns_limit_k_min -14
_diffrn_reflns_limit_l_max 32
_diffrn_reflns_limit_l_min -32
_diffrn_reflns_number 41038
_diffrn_reflns_theta_full 25.50
_diffrn_reflns_theta_max 25.50
_diffrn_reflns_theta_min 0.76
_exptl_absorpt_coefficient_mu 6.380
_exptl_absorpt_correction_T_max 0.338
_exptl_absorpt_correction_T_min 0.309
_exptl_absorpt_correction_type multi-scan
_exptl_absorpt_process_details 'SADABS; Bruker, 2000'
_exptl_crystal_colour black
_exptl_crystal_density_diffrn 1.875
_exptl_crystal_density_method 'not measured'
_exptl_crystal_description block
_exptl_crystal_F_000 1268
_exptl_crystal_size_max 0.19
_exptl_crystal_size_mid 0.18
_exptl_crystal_size_min 0.17
_refine_diff_density_max 5.032
_refine_diff_density_min -8.593
_refine_diff_density_rms 0.417
_refine_ls_extinction_method none
_refine_ls_goodness_of_fit_ref 1.001
_refine_ls_hydrogen_treatment mixed
_refine_ls_matrix_type full
_refine_ls_number_parameters 559
_refine_ls_number_reflns 8657
_refine_ls_number_restraints 0
_refine_ls_restrained_S_all 1.001
_refine_ls_R_factor_all 0.1495
_refine_ls_R_factor_gt 0.1286
_refine_ls_shift/su_max 0.000
_refine_ls_shift/su_mean 0.000
_refine_ls_structure_factor_coef Fsqd
_refine_ls_weighting_details 'calc w=1/[\s^2^(Fo^2^)+(0.0565P)^2^+434.5350P] where P=(Fo^2^+2Fc^2^)/3'
_refine_ls_weighting_scheme calc
_refine_ls_wR_factor_gt 0.3326
_refine_ls_wR_factor_ref 0.3400
_reflns_number_gt 6940
_reflns_number_total 8657
_reflns_threshold_expression >2sigma(I)
_cod_data_source_file c3dt52757c.txt
_cod_data_source_block 4
_cod_depositor_comments
;
The following automatic conversions were performed:

'_symmetry_cell_setting' value 'Triclinic' changed to 'triclinic'
according to
/usr/data/users/saulius/automatic-downloads/current/RSC/lib/dictionaries/cif_core.dic
dictionary named 'cif_core.dic' version 2.4.2 from 2011-04-26.

Automatic conversion script
Id: cif_fix_values 2281 2013-09-26 08:29:07Z andrius 
;
_cod_original_cell_volume 2337.0(5)
_cod_original_sg_symbol_H-M 'P -1 '
_cod_database_code 7028442

loop_
_symmetry_equiv_pos_as_xyz
'x, y, z'
'-x, -y, -z'

loop_
_atom_site_label
_atom_site_type_symbol
_atom_site_fract_x
_atom_site_fract_y
_atom_site_fract_z
_atom_site_U_iso_or_equiv
_atom_site_adp_type
_atom_site_occupancy
_atom_site_symmetry_multiplicity
_atom_site_calc_flag
_atom_site_refinement_flags
Pt1 Pt 0.43737(17) 0.27521(10) 0.23441(5) 0.0436(4) Uani 1 1 d .
Pt2 Pt 0.94825(17) 0.26999(10) 0.27088(5) 0.0411(4) Uani 1 1 d .
S1 S 0.8569(15) 0.4170(7) 0.3225(3) 0.058(2) Uani 1 1 d .
S2 S 1.0426(13) 0.1536(7) 0.3367(3) 0.051(2) Uani 1 1 d .
S3 S 0.8721(11) 0.3897(7) 0.2068(4) 0.049(2) Uani 1 1 d .
S4 S 1.0429(11) 0.1267(6) 0.2167(3) 0.0445(18) Uani 1 1 d .
S5 S 0.3660(12) 0.3954(7) 0.2981(4) 0.052(2) Uani 1 1 d .
S6 S 0.5344(12) 0.1310(6) 0.2878(3) 0.0480(19) Uani 1 1 d .
S7 S 0.3348(14) 0.4226(7) 0.1821(4) 0.057(2) Uani 1 1 d .
S8 S 0.5254(16) 0.1589(7) 0.1682(4) 0.064(3) Uani 1 1 d .
N1 N 0.866(6) 0.502(3) 0.4497(14) 0.087(12) Uani 1 1 d .
N2 N 1.117(7) 0.161(4) 0.4709(15) 0.098(13) Uani 1 1 d .
N3 N 0.856(5) 0.406(3) 0.0707(14) 0.086(12) Uani 1 1 d .
N4 N 1.084(7) 0.063(3) 0.0848(14) 0.103(15) Uani 1 1 d .
N5 N 0.419(7) 0.414(3) 0.4322(15) 0.099(14) Uani 1 1 d .
N6 N 0.623(7) 0.067(3) 0.4191(14) 0.095(14) Uani 1 1 d .
N7 N 0.327(6) 0.501(4) 0.0517(15) 0.101(15) Uani 1 1 d .
N8 N 0.574(7) 0.162(4) 0.0327(15) 0.108(15) Uani 1 1 d .
N9 N 0.111(4) 0.781(2) 0.4296(10) 0.048(6) Uani 1 1 d .
N10 N 0.624(5) 0.779(2) 0.0686(11) 0.063(8) Uani 1 1 d .
C1 C 0.885(6) 0.438(4) 0.4195(18) 0.077(12) Uani 1 1 d .
C2 C 0.930(6) 0.359(3) 0.3799(14) 0.062(10) Uani 1 1 d .
C3 C 1.005(4) 0.249(3) 0.3856(14) 0.051(8) Uani 1 1 d .
C4 C 1.066(5) 0.201(4) 0.4349(16) 0.062(10) Uani 1 1 d .
C5 C 0.881(5) 0.360(3) 0.1093(14) 0.057(9) Uani 1 1 d .
C6 C 0.932(6) 0.300(4) 0.1558(16) 0.076(13) Uani 1 1 d .
C7 C 0.999(4) 0.195(3) 0.1619(12) 0.047(8) Uani 1 1 d .
C8 C 1.048(7) 0.117(3) 0.1170(16) 0.083(15) Uani 1 1 d .
C9 C 0.425(5) 0.364(3) 0.3955(15) 0.058(9) Uani 1 1 d .
C10 C 0.428(4) 0.311(3) 0.3489(16) 0.063(11) Uani 1 1 d .
C11 C 0.506(5) 0.197(3) 0.3439(12) 0.054(9) Uani 1 1 d .
C12 C 0.565(7) 0.125(3) 0.3870(17) 0.077(13) Uani 1 1 d .
C13 C 0.347(7) 0.442(4) 0.0834(19) 0.083(14) Uani 1 1 d .
C14 C 0.391(5) 0.360(3) 0.1246(14) 0.057(9) Uani 1 1 d .
C15 C 0.482(7) 0.250(3) 0.1187(15) 0.078(13) Uani 1 1 d .
C16 C 0.524(8) 0.201(3) 0.0720(16) 0.083(15) Uani 1 1 d .
C17 C 0.229(6) 0.687(3) 0.4435(16) 0.071(11) Uani 1 1 d .
H17A H 0.1946 0.6195 0.4396 0.085 Uiso 1 1 calc R
C18 C 0.394(6) 0.682(4) 0.4627(17) 0.078(13) Uani 1 1 d .
H18A H 0.4695 0.6123 0.4724 0.094 Uiso 1 1 calc R
C19 C 0.457(7) 0.781(6) 0.4686(17) 0.099(18) Uani 1 1 d .
H19A H 0.5724 0.7797 0.4816 0.119 Uiso 1 1 calc R
C20 C 0.338(8) 0.875(4) 0.454(2) 0.092(16) Uani 1 1 d .
H20A H 0.3697 0.9425 0.4578 0.111 Uiso 1 1 calc R
C21 C 0.170(7) 0.877(4) 0.4339(17) 0.080(13) Uani 1 1 d .
H21A H 0.0948 0.9448 0.4229 0.096 Uiso 1 1 calc R
C22 C -0.066(5) 0.784(3) 0.4075(14) 0.061(10) Uani 1 1 d .
H22A H -0.1559 0.8540 0.4168 0.073 Uiso 1 1 calc R
H22B H -0.1147 0.7230 0.4217 0.073 Uiso 1 1 calc R
C23 C -0.056(4) 0.775(3) 0.3515(14) 0.049(8) Uani 1 1 d .
C24 C 0.004(5) 0.674(3) 0.3290(15) 0.061(10) Uani 1 1 d .
H24A H 0.0372 0.6083 0.3477 0.073 Uiso 1 1 calc R
C25 C 0.016(4) 0.672(3) 0.2769(15) 0.057(10) Uani 1 1 d .
H25A H 0.0591 0.6025 0.2617 0.068 Uiso 1 1 calc R
C26 C -0.031(5) 0.762(3) 0.2480(14) 0.055(9) Uani 1 1 d .
C27 C -0.094(5) 0.864(3) 0.2723(18) 0.067(12) Uani 1 1 d .
H27A H -0.1369 0.9297 0.2536 0.081 Uiso 1 1 calc R
C28 C -0.096(5) 0.871(3) 0.3225(15) 0.057(9) Uani 1 1 d .
H28A H -0.1257 0.9408 0.3375 0.068 Uiso 1 1 calc R
C29 C -0.028(5) 0.756(4) 0.1909(14) 0.080(13) Uani 1 1 d .
H29A H 0.0200 0.6795 0.1808 0.119 Uiso 1 1 calc R
H29B H 0.0510 0.8012 0.1763 0.119 Uiso 1 1 calc R
H29C H -0.1545 0.7841 0.1801 0.119 Uiso 1 1 calc R
C30 C 0.733(7) 0.685(4) 0.0532(15) 0.077(13) Uani 1 1 d .
H30A H 0.6910 0.6202 0.0559 0.093 Uiso 1 1 calc R
C31 C 0.908(10) 0.681(6) 0.033(2) 0.13(3) Uani 1 1 d .
H31A H 0.9831 0.6109 0.0235 0.157 Uiso 1 1 calc R
C32 C 0.982(8) 0.774(7) 0.0265(19) 0.103(19) Uani 1 1 d .
H32A H 1.1032 0.7717 0.0132 0.123 Uiso 1 1 calc R
C33 C 0.854(10) 0.867(5) 0.0420(18) 0.104(19) Uani 1 1 d .
H33A H 0.8931 0.9339 0.0383 0.125 Uiso 1 1 calc R
C34 C 0.678(9) 0.878(5) 0.062(2) 0.101(17) Uani 1 1 d .
H34A H 0.5989 0.9477 0.0709 0.121 Uiso 1 1 calc R
C35 C 0.440(6) 0.782(3) 0.0938(16) 0.071(11) Uani 1 1 d .
H35A H 0.3932 0.7205 0.0821 0.085 Uiso 1 1 calc R
H35B H 0.3509 0.8519 0.0857 0.085 Uiso 1 1 calc R
C36 C 0.456(5) 0.772(3) 0.1493(16) 0.065(10) Uani 1 1 d .
C37 C 0.509(5) 0.672(3) 0.1724(17) 0.064(11) Uani 1 1 d .
H37A H 0.5390 0.6067 0.1535 0.077 Uiso 1 1 calc R
C38 C 0.519(6) 0.663(3) 0.2238(15) 0.061(10) Uani 1 1 d .
H38A H 0.5604 0.5923 0.2389 0.073 Uiso 1 1 calc R
C39 C 0.466(4) 0.762(3) 0.2535(15) 0.055(9) Uani 1 1 d .
C40 C 0.423(4) 0.863(3) 0.2280(18) 0.066(12) Uani 1 1 d .
H40A H 0.4013 0.9287 0.2461 0.079 Uiso 1 1 calc R
C41 C 0.410(5) 0.871(3) 0.1778(16) 0.059(10) Uani 1 1 d .
H41A H 0.3720 0.9408 0.1624 0.071 Uiso 1 1 calc R
C42 C 0.473(5) 0.751(4) 0.3072(16) 0.075(13) Uani 1 1 d .
H42A H 0.4343 0.8239 0.3219 0.113 Uiso 1 1 calc R
H42B H 0.5991 0.7146 0.3159 0.113 Uiso 1 1 calc R
H42C H 0.3885 0.7062 0.3194 0.113 Uiso 1 1 calc R

loop_
_atom_site_aniso_label
_atom_site_aniso_U_11
_atom_site_aniso_U_22
_atom_site_aniso_U_33
_atom_site_aniso_U_23
_atom_site_aniso_U_13
_atom_site_aniso_U_12
Pt1 0.0375(7) 0.0358(6) 0.0594(8) 0.0039(5) -0.0119(6) -0.0114(5)
Pt2 0.0363(7) 0.0351(6) 0.0529(8) 0.0008(5) -0.0023(5) -0.0108(5)
S1 0.082(7) 0.035(4) 0.052(5) 0.003(4) -0.014(5) -0.002(4)
S2 0.053(5) 0.035(4) 0.061(5) 0.002(4) 0.002(4) -0.005(4)
S3 0.031(4) 0.044(4) 0.069(6) -0.004(4) -0.006(4) 0.000(3)
S4 0.038(4) 0.033(4) 0.059(5) -0.005(3) 0.000(4) -0.002(3)
S5 0.045(5) 0.032(4) 0.073(6) 0.007(4) -0.011(4) 0.005(3)
S6 0.052(5) 0.029(4) 0.060(5) 0.001(3) -0.010(4) -0.004(3)
S7 0.070(6) 0.038(4) 0.062(6) 0.006(4) -0.014(5) -0.008(4)
S8 0.086(7) 0.039(5) 0.067(6) 0.001(4) -0.014(5) -0.016(5)
N1 0.12(3) 0.07(2) 0.07(2) -0.02(2) 0.01(2) -0.02(2)
N2 0.13(4) 0.10(3) 0.06(2) 0.00(2) 0.00(2) -0.01(3)
N3 0.09(3) 0.06(2) 0.08(3) -0.003(19) 0.00(2) 0.034(19)
N4 0.17(5) 0.07(2) 0.06(2) -0.02(2) 0.03(3) -0.01(3)
N5 0.13(4) 0.07(2) 0.07(3) -0.01(2) 0.01(2) 0.02(2)
N6 0.14(4) 0.06(2) 0.06(2) 0.023(19) -0.01(2) 0.01(2)
N7 0.10(3) 0.10(3) 0.07(3) 0.02(2) 0.00(2) 0.03(2)
N8 0.12(4) 0.12(4) 0.06(3) -0.01(2) 0.00(2) 0.00(3)
N9 0.048(16) 0.043(15) 0.049(16) -0.012(12) 0.000(12) -0.004(12)
N10 0.09(2) 0.043(17) 0.053(18) 0.002(14) -0.011(17) -0.001(16)
C1 0.06(3) 0.08(3) 0.08(3) 0.02(3) 0.00(2) 0.00(2)
C2 0.09(3) 0.05(2) 0.05(2) -0.002(17) -0.02(2) -0.03(2)
C3 0.021(14) 0.051(19) 0.08(2) -0.014(17) 0.016(15) -0.004(13)
C4 0.05(2) 0.08(3) 0.06(3) 0.01(2) -0.013(18) -0.017(19)
C5 0.06(2) 0.038(18) 0.06(2) 0.014(17) -0.006(18) 0.000(16)
C6 0.09(3) 0.09(3) 0.07(3) 0.03(2) -0.04(2) -0.06(3)
C7 0.018(14) 0.07(2) 0.048(19) 0.013(16) -0.008(12) -0.002(14)
C8 0.12(4) 0.04(2) 0.06(3) 0.008(19) 0.00(2) 0.03(2)
C9 0.05(2) 0.06(2) 0.07(3) -0.02(2) 0.004(18) -0.014(17)
C10 0.019(15) 0.06(2) 0.09(3) 0.03(2) 0.011(16) 0.006(15)
C11 0.07(2) 0.036(17) 0.044(19) -0.005(14) 0.016(17) 0.002(16)
C12 0.11(4) 0.05(2) 0.08(3) -0.01(2) 0.03(3) -0.03(2)
C13 0.09(3) 0.05(2) 0.09(3) 0.00(2) -0.02(3) 0.02(2)
C14 0.07(2) 0.048(19) 0.06(2) 0.015(17) -0.026(18) -0.017(17)
C15 0.11(4) 0.06(2) 0.05(2) -0.015(19) 0.01(2) 0.00(2)
C16 0.13(4) 0.06(2) 0.05(2) 0.008(19) -0.02(3) 0.00(3)
C17 0.09(3) 0.029(17) 0.09(3) -0.012(18) -0.01(2) -0.004(18)
C18 0.07(3) 0.07(3) 0.08(3) 0.00(2) 0.00(2) 0.01(2)
C19 0.07(3) 0.17(6) 0.06(3) 0.00(3) -0.02(2) -0.03(4)
C20 0.11(4) 0.08(3) 0.11(4) 0.01(3) -0.03(3) -0.06(3)
C21 0.09(3) 0.08(3) 0.07(3) 0.01(2) -0.01(3) -0.03(3)
C22 0.05(2) 0.06(2) 0.07(2) 0.008(18) -0.006(18) -0.003(17)
C23 0.037(17) 0.031(16) 0.08(2) -0.005(15) 0.006(16) -0.002(13)
C24 0.07(2) 0.041(19) 0.07(3) 0.015(17) -0.03(2) -0.010(17)
C25 0.036(17) 0.034(17) 0.09(3) -0.014(18) 0.019(18) 0.003(13)
C26 0.042(19) 0.07(2) 0.06(2) 0.017(19) -0.013(16) -0.030(18)
C27 0.036(19) 0.05(2) 0.11(4) 0.01(2) 0.01(2) 0.007(15)
C28 0.06(2) 0.031(16) 0.07(3) -0.002(16) -0.001(19) 0.003(15)
C29 0.05(2) 0.12(4) 0.06(2) -0.01(2) 0.015(19) 0.00(2)
C30 0.11(4) 0.06(2) 0.06(3) 0.009(19) 0.00(2) 0.00(2)
C31 0.14(6) 0.13(5) 0.07(4) 0.01(3) -0.01(4) 0.07(5)
C32 0.09(4) 0.16(6) 0.06(3) 0.00(4) 0.01(3) -0.04(4)
C33 0.16(6) 0.11(4) 0.06(3) 0.00(3) 0.01(3) -0.06(4)
C34 0.13(5) 0.09(4) 0.09(4) -0.03(3) 0.01(3) -0.04(3)
C35 0.07(3) 0.06(2) 0.09(3) 0.00(2) -0.03(2) -0.02(2)
C36 0.05(2) 0.05(2) 0.08(3) 0.00(2) -0.01(2) -0.004(18)
C37 0.06(2) 0.033(18) 0.09(3) 0.002(18) 0.02(2) -0.009(16)
C38 0.07(3) 0.026(16) 0.08(3) 0.006(16) -0.01(2) -0.006(16)
C39 0.019(15) 0.06(2) 0.08(3) -0.004(19) -0.004(15) -0.006(14)
C40 0.025(16) 0.06(2) 0.11(4) -0.04(2) 0.002(19) -0.008(16)
C41 0.040(19) 0.030(16) 0.10(3) -0.014(18) 0.007(19) 0.009(14)
C42 0.029(18) 0.11(3) 0.08(3) -0.04(3) 0.010(18) -0.002(19)

loop_
_atom_type_symbol
_atom_type_description
_atom_type_scat_dispersion_real
_atom_type_scat_dispersion_imag
_atom_type_scat_source
C C 0.0033 0.0016 'International Tables Vol C Tables 4.2.6.8 and 6.1.1.4'
H H 0.0000 0.0000 'International Tables Vol C Tables 4.2.6.8 and 6.1.1.4'
N N 0.0061 0.0033 'International Tables Vol C Tables 4.2.6.8 and 6.1.1.4'
S S 0.1246 0.1234 'International Tables Vol C Tables 4.2.6.8 and 6.1.1.4'
Pt Pt -1.7033 8.3905 'International Tables Vol C Tables 4.2.6.8 and 6.1.1.4'

loop_
_geom_angle_atom_site_label_1
_geom_angle_atom_site_label_2
_geom_angle_atom_site_label_3
_geom_angle
S5 Pt1 S6 90.3(3)
S5 Pt1 S7 88.5(3)
S6 Pt1 S7 178.6(4)
S5 Pt1 S8 176.2(4)
S6 Pt1 S8 91.2(3)
S7 Pt1 S8 90.1(3)
S3 Pt2 S1 88.6(3)
S3 Pt2 S4 89.5(3)
S1 Pt2 S4 177.8(3)
S3 Pt2 S2 176.1(3)
S1 Pt2 S2 90.1(3)
S4 Pt2 S2 91.7(3)
C2 S1 Pt2 103.4(13)
C3 S2 Pt2 101.4(13)
C6 S3 Pt2 102.1(14)
C7 S4 Pt2 101.3(13)
C10 S5 Pt1 103.4(15)
C11 S6 Pt1 102.3(12)
C14 S7 Pt1 101.6(12)
C15 S8 Pt1 102.5(13)
C17 N9 C21 116(4)
C17 N9 C22 123(3)
C21 N9 C22 121(3)
C30 N10 C34 121(4)
C30 N10 C35 121(4)
C34 N10 C35 119(4)
N1 C1 C2 173(5)
C3 C2 C1 125(4)
C3 C2 S1 121(3)
C1 C2 S1 114(3)
C2 C3 C4 121(3)
C2 C3 S2 124(3)
C4 C3 S2 116(3)
N2 C4 C3 177(5)
N3 C5 C6 175(4)
C7 C6 C5 127(4)
C7 C6 S3 121(3)
C5 C6 S3 112(3)
C6 C7 C8 120(3)
C6 C7 S4 126(3)
C8 C7 S4 113(3)
N4 C8 C7 179(6)
N5 C9 C10 176(4)
C11 C10 C9 121(3)
C11 C10 S5 121(3)
C9 C10 S5 118(3)
C10 C11 C12 121(3)
C10 C11 S6 123(3)
C12 C11 S6 116(3)
N6 C12 C11 175(5)
N7 C13 C14 175(5)
C15 C14 C13 124(4)
C15 C14 S7 124(3)
C13 C14 S7 112(3)
C14 C15 C16 122(4)
C14 C15 S8 122(3)
C16 C15 S8 115(3)
N8 C16 C15 174(6)
N9 C17 C18 124(4)
N9 C17 H17A 118.0
C18 C17 H17A 118.0
C17 C18 C19 121(4)
C17 C18 H18A 119.6
C19 C18 H18A 119.6
C20 C19 C18 115(4)
C20 C19 H19A 122.7
C18 C19 H19A 122.7
C19 C20 C21 123(5)
C19 C20 H20A 118.4
C21 C20 H20A 118.4
N9 C21 C20 121(4)
N9 C21 H21A 119.3
C20 C21 H21A 119.3
N9 C22 C23 116(3)
N9 C22 H22A 108.4
C23 C22 H22A 108.4
N9 C22 H22B 108.4
C23 C22 H22B 108.4
H22A C22 H22B 107.4
C24 C23 C28 119(4)
C24 C23 C22 121(3)
C28 C23 C22 120(3)
C23 C24 C25 118(3)
C23 C24 H24A 120.8
C25 C24 H24A 120.8
C26 C25 C24 124(3)
C26 C25 H25A 118.0
C24 C25 H25A 118.0
C25 C26 C27 116(4)
C25 C26 C29 123(4)
C27 C26 C29 121(4)
C28 C27 C26 122(3)
C28 C27 H27A 119.2
C26 C27 H27A 119.2
C27 C28 C23 121(3)
C27 C28 H28A 119.6
C23 C28 H28A 119.6
C26 C29 H29A 109.5
C26 C29 H29B 109.5
H29A C29 H29B 109.5
C26 C29 H29C 109.5
H29A C29 H29C 109.5
H29B C29 H29C 109.5
N10 C30 C31 121(5)
N10 C30 H30A 119.5
C31 C30 H30A 119.5
C30 C31 C32 124(5)
C30 C31 H31A 118.1
C32 C31 H31A 118.1
C33 C32 C31 110(5)
C33 C32 H32A 124.9
C31 C32 H32A 124.9
C34 C33 C32 129(6)
C34 C33 H33A 115.5
C32 C33 H33A 115.5
C33 C34 N10 115(5)
C33 C34 H34A 122.6
N10 C34 H34A 122.6
N10 C35 C36 111(3)
N10 C35 H35A 109.4
C36 C35 H35A 109.4
N10 C35 H35B 109.4
C36 C35 H35B 109.4
H35A C35 H35B 108.0
C37 C36 C41 119(4)
C37 C36 C35 122(4)
C41 C36 C35 119(4)
C36 C37 C38 122(4)
C36 C37 H37A 119.1
C38 C37 H37A 119.1
C37 C38 C39 120(3)
C37 C38 H38A 120.2
C39 C38 H38A 120.2
C40 C39 C38 116(4)
C40 C39 C42 125(4)
C38 C39 C42 119(4)
C41 C40 C39 123(3)
C41 C40 H40A 118.4
C39 C40 H40A 118.4
C40 C41 C36 119(4)
C40 C41 H41A 120.3
C36 C41 H41A 120.3
C39 C42 H42A 109.5
C39 C42 H42B 109.5
H42A C42 H42B 109.5
C39 C42 H42C 109.5
H42A C42 H42C 109.5
H42B C42 H42C 109.5

loop_
_geom_bond_atom_site_label_1
_geom_bond_atom_site_label_2
_geom_bond_distance
Pt1 S5 2.243(9)
Pt1 S6 2.249(8)
Pt1 S7 2.264(9)
Pt1 S8 2.273(10)
Pt2 S3 2.239(9)
Pt2 S1 2.248(9)
Pt2 S4 2.260(8)
Pt2 S2 2.272(9)
S1 C2 1.74(4)
S2 C3 1.75(3)
S3 C6 1.74(5)
S4 C7 1.68(3)
S5 C10 1.70(4)
S6 C11 1.71(3)
S7 C14 1.73(4)
S8 C15 1.71(4)
N1 C1 1.12(6)
N2 C4 1.12(5)
N3 C5 1.17(5)
N4 C8 1.09(5)
N5 C9 1.17(5)
N6 C12 1.14(5)
N7 C13 1.10(5)
N8 C16 1.17(5)
N9 C17 1.32(4)
N9 C21 1.36(5)
N9 C22 1.44(4)
N10 C30 1.28(5)
N10 C34 1.38(6)
N10 C35 1.47(5)
C1 C2 1.42(6)
C2 C3 1.33(5)
C3 C4 1.49(5)
C5 C6 1.45(5)
C6 C7 1.28(5)
C7 C8 1.53(5)
C9 C10 1.43(6)
C10 C11 1.37(5)
C11 C12 1.46(6)
C13 C14 1.47(6)
C14 C15 1.35(5)
C15 C16 1.39(6)
C17 C18 1.33(6)
C17 H17A 0.9300
C18 C19 1.42(7)
C18 H18A 0.9300
C19 C20 1.33(7)
C19 H19A 0.9300
C20 C21 1.36(6)
C20 H20A 0.9300
C21 H21A 0.9300
C22 C23 1.51(5)
C22 H22A 0.9700
C22 H22B 0.9700
C23 C24 1.35(5)
C23 C28 1.37(5)
C24 C25 1.40(5)
C24 H24A 0.9300
C25 C26 1.32(5)
C25 H25A 0.9300
C26 C27 1.39(5)
C26 C29 1.54(5)
C27 C28 1.35(6)
C27 H27A 0.9300
C28 H28A 0.9300
C29 H29A 0.9600
C29 H29B 0.9600
C29 H29C 0.9600
C30 C31 1.34(8)
C30 H30A 0.9300
C31 C32 1.39(9)
C31 H31A 0.9300
C32 C33 1.35(8)
C32 H32A 0.9300
C33 C34 1.34(8)
C33 H33A 0.9300
C34 H34A 0.9300
C35 C36 1.50(6)
C35 H35A 0.9700
C35 H35B 0.9700
C36 C37 1.34(5)
C36 C41 1.41(5)
C37 C38 1.39(5)
C37 H37A 0.9300
C38 C39 1.43(5)
C38 H38A 0.9300
C39 C40 1.37(5)
C39 C42 1.45(6)
C40 C41 1.36(6)
C40 H40A 0.9300
C41 H41A 0.9300
C42 H42A 0.9600
C42 H42B 0.9600
C42 H42C 0.9600
